data_4302610
loop_
_publ_author_name
'Christian Vogt'
'Rolf-Dieter Hoffmann'
'Ute Ch. Rodewald'
'Georg Eickerling'
'Manuel Presnitz'
'Volker Eyert'
'Wolfgang Scherer'
'Rainer P\"ottgen'

_publ_section_title
;
High- and Low-Temperature Modifications of Sc3RuC4 and
Sc3OsC4-Relativistic Effects, Structure, and Chemical Bonding
;
_journal_name_full 'Inorganic Chemistry'
_journal_page_first 6436
_journal_page_last 6451
_journal_paper_doi 10.1021/ic9002143
_journal_volume 48
_journal_year 2009
_chemical_formula_sum 'C4 Ru Sc3'
_chemical_formula_weight 283.99
_chemical_name_systematic
; 
 ? 
;
_space_group_IT_number 71
_symmetry_cell_setting orthorhombic
_symmetry_space_group_name_Hall '-I 2 2'
_symmetry_space_group_name_H-M 'I m m m'
_atom_sites_solution_hydrogens geom
_atom_sites_solution_primary direct
_atom_sites_solution_secondary difmap
_audit_creation_method SHELXL-97
_cell_angle_alpha 90.00
_cell_angle_beta 90.00
_cell_angle_gamma 90.00
_cell_formula_units_Z 2
_cell_length_a 3.3110(4)
_cell_length_b 4.4892(5)
_cell_length_c 12.3850(10)
_cell_measurement_temperature 293(2)
_cell_volume 184.09(3)
_computing_cell_refinement 'IPDS package'
_computing_data_collection 'IPDS package'
_computing_data_reduction 'IPDS package'
_computing_molecular_graphics 'DIAMOND (Brandenburg, 1996)'
_computing_publication_material 'SHELXL-97 (Sheldrick, 1997)'
_computing_structure_refinement 'SHELXL-97 (Sheldrick, 1997)'
_computing_structure_solution 'SHELXS-97 (Sheldrick, 1990)'
_diffrn_ambient_temperature 293(2)
_diffrn_measured_fraction_theta_full 1.000
_diffrn_measured_fraction_theta_max 1.000
_diffrn_measurement_device_type 'STOE IPDS-II'
_diffrn_measurement_method 'oscillation mode'
_diffrn_radiation_monochromator graphite
_diffrn_radiation_source 'fine-focus sealed tube'
_diffrn_radiation_type MoK\a
_diffrn_radiation_wavelength 0.71073
_diffrn_reflns_av_R_equivalents 0.0216
_diffrn_reflns_av_sigmaI/netI 0.0189
_diffrn_reflns_limit_h_max 5
_diffrn_reflns_limit_h_min -5
_diffrn_reflns_limit_k_max 7
_diffrn_reflns_limit_k_min -7
_diffrn_reflns_limit_l_max 17
_diffrn_reflns_limit_l_min -19
_diffrn_reflns_number 1399
_diffrn_reflns_theta_full 34.72
_diffrn_reflns_theta_max 34.72
_diffrn_reflns_theta_min 3.29
_exptl_absorpt_coefficient_mu 9.1
_exptl_absorpt_correction_T_max 0.248
_exptl_absorpt_correction_T_min 0.183
_exptl_absorpt_correction_type numerical
_exptl_crystal_colour silvery
_exptl_crystal_density_diffrn 5.12
_exptl_crystal_density_method 'not measured'
_exptl_crystal_description irregular
_exptl_crystal_F_000 262
_exptl_crystal_size_max 0.080
_exptl_crystal_size_mid 0.040
_exptl_crystal_size_min 0.020
_refine_diff_density_max 1.496
_refine_diff_density_min -1.322
_refine_diff_density_rms 0.307
_refine_ls_extinction_coef 0.030(4)
_refine_ls_extinction_expression Fc^*^=kFc[1+0.001xFc^2^\l^3^/sin(2\q)]^-1/4^
_refine_ls_extinction_method SHELXL
_refine_ls_goodness_of_fit_ref 1.058
_refine_ls_hydrogen_treatment mixed
_refine_ls_matrix_type full
_refine_ls_number_parameters 18
_refine_ls_number_reflns 258
_refine_ls_number_restraints 0
_refine_ls_restrained_S_all 1.058
_refine_ls_R_factor_all 0.0264
_refine_ls_R_factor_gt 0.0219
_refine_ls_shift/su_max 0.000
_refine_ls_shift/su_mean 0.000
_refine_ls_structure_factor_coef Fsqd
_refine_ls_weighting_details 'calc w=1/[\s^2^(Fo^2^)+(0.0395P)^2^+0.0000P] where P=(Fo^2^+2Fc^2^)/3'
_refine_ls_weighting_scheme calc
_refine_ls_wR_factor_gt 0.0545
_refine_ls_wR_factor_ref 0.0552
_reflns_number_gt 226
_reflns_number_total 258
_reflns_threshold_expression >2sigma(I)
_cod_data_source_file ic9002143_si_002_1.cif
_cod_data_source_block sc3ruc4_HT
_cod_original_formula_sum Sc3RuC4
_cod_database_code 4302610

loop_
_symmetry_equiv_pos_as_xyz
'x, y, z'
'-x, -y, z'
'-x, y, -z'
'x, -y, -z'
'x+1/2, y+1/2, z+1/2'
'-x+1/2, -y+1/2, z+1/2'
'-x+1/2, y+1/2, -z+1/2'
'x+1/2, -y+1/2, -z+1/2'
'-x, -y, -z'
'x, y, -z'
'x, -y, z'
'-x, y, z'
'-x+1/2, -y+1/2, -z+1/2'
'x+1/2, y+1/2, -z+1/2'
'x+1/2, -y+1/2, z+1/2'
'-x+1/2, y+1/2, z+1/2'

loop_
_atom_site_label
_atom_site_type_symbol
_atom_site_fract_x
_atom_site_fract_y
_atom_site_fract_z
_atom_site_U_iso_or_equiv
_atom_site_adp_type
_atom_site_occupancy
_atom_site_symmetry_multiplicity
_atom_site_calc_flag
_atom_site_refinement_flags
_atom_site_disorder_assembly
_atom_site_disorder_group
Sc1 Sc 0.5000 0.0000 0.5000 0.0023(2) Uani 1 8 d S . .
Sc2 Sc 0.0000 0.0000 0.19002(7) 0.00200(19) Uani 1 4 d S . .
Ru Ru 0.0000 0.5000 0.5000 0.00325(18) Uani 1 8 d S . .
C C 0.0000 0.1590(8) 0.3708(2) 0.0030(5) Uani 1 2 d S . .

loop_
_atom_site_aniso_label
_atom_site_aniso_U_11
_atom_site_aniso_U_22
_atom_site_aniso_U_33
_atom_site_aniso_U_23
_atom_site_aniso_U_13
_atom_site_aniso_U_12
Sc1 0.0018(5) 0.0027(5) 0.0024(5) 0.000 0.000 0.000
Sc2 0.0021(3) 0.0020(4) 0.0020(4) 0.000 0.000 0.000
Ru 0.0082(3) 0.0009(2) 0.0007(2) 0.000 0.000 0.000
C 0.0038(11) 0.0032(11) 0.0021(10) 0.0006(9) 0.000 0.000

loop_
_atom_type_symbol
_atom_type_description
_atom_type_scat_dispersion_real
_atom_type_scat_dispersion_imag
_atom_type_scat_source
C C 0.0033 0.0016 'International Tables Vol C Tables 4.2.6.8 and 6.1.1.4'
Sc Sc 0.2519 0.3716 'International Tables Vol C Tables 4.2.6.8 and 6.1.1.4'
Ru Ru -1.2594 0.8363 'International Tables Vol C Tables 4.2.6.8 and 6.1.1.4'

loop_
_geom_angle_atom_site_label_1
_geom_angle_atom_site_label_2
_geom_angle_atom_site_label_3
_geom_angle
_geom_angle_site_symmetry_1
_geom_angle_site_symmetry_3
_geom_angle_publ_flag
C Sc1 C 145.56(16) . 10_656 ?
C Sc1 C 180.00(19) . 9_656 ?
C Sc1 C 34.44(16) 10_656 9_656 ?
C Sc1 C 83.20(11) . 10_556 ?
C Sc1 C 86.73(10) 10_656 10_556 ?
C Sc1 C 96.80(11) 9_656 10_556 ?
C Sc1 C 93.27(10) . 9_556 ?
C Sc1 C 96.80(11) 10_656 9_556 ?
C Sc1 C 86.73(10) 9_656 9_556 ?
C Sc1 C 34.44(16) 10_556 9_556 ?
C Sc1 C 34.44(16) . 2 ?
C Sc1 C 180.0 10_656 2 ?
C Sc1 C 145.56(16) 9_656 2 ?
C Sc1 C 93.27(10) 10_556 2 ?
C Sc1 C 83.20(11) 9_556 2 ?
C Sc1 C 96.80(11) . 2_655 ?
C Sc1 C 93.27(10) 10_656 2_655 ?
C Sc1 C 83.20(11) 9_656 2_655 ?
C Sc1 C 180.0 10_556 2_655 ?
C Sc1 C 145.56(16) 9_556 2_655 ?
C Sc1 C 86.73(10) 2 2_655 ?
C Sc1 C 86.73(10) . 1_655 ?
C Sc1 C 83.20(11) 10_656 1_655 ?
C Sc1 C 93.27(10) 9_656 1_655 ?
C Sc1 C 145.56(16) 10_556 1_655 ?
C Sc1 C 180.00(10) 9_556 1_655 ?
C Sc1 C 96.80(11) 2 1_655 ?
C Sc1 C 34.44(16) 2_655 1_655 ?
C Sc1 Ru 99.75(7) . 1_655 ?
C Sc1 Ru 49.77(8) 10_656 1_655 ?
C Sc1 Ru 80.25(7) 9_656 1_655 ?
C Sc1 Ru 99.75(7) 10_556 1_655 ?
C Sc1 Ru 130.23(8) 9_556 1_655 ?
C Sc1 Ru 130.23(8) 2 1_655 ?
C Sc1 Ru 80.25(7) 2_655 1_655 ?
C Sc1 Ru 49.77(8) 1_655 1_655 ?
C Sc1 Ru 80.25(7) . 1_545 ?
C Sc1 Ru 130.23(8) 10_656 1_545 ?
C Sc1 Ru 99.75(7) 9_656 1_545 ?
C Sc1 Ru 80.25(7) 10_556 1_545 ?
C Sc1 Ru 49.77(8) 9_556 1_545 ?
C Sc1 Ru 49.77(8) 2 1_545 ?
C Sc1 Ru 99.75(7) 2_655 1_545 ?
C Sc1 Ru 130.23(8) 1_655 1_545 ?
Ru Sc1 Ru 180.0 1_655 1_545 ?
C Sc1 Ru 49.77(8) . . ?
C Sc1 Ru 99.75(7) 10_656 . ?
C Sc1 Ru 130.23(8) 9_656 . ?
C Sc1 Ru 49.77(8) 10_556 . ?
C Sc1 Ru 80.25(7) 9_556 . ?
C Sc1 Ru 80.25(7) 2 . ?
C Sc1 Ru 130.23(8) 2_655 . ?
C Sc1 Ru 99.75(7) 1_655 . ?
Ru Sc1 Ru 72.821(9) 1_655 . ?
Ru Sc1 Ru 107.179(9) 1_545 . ?
C Sc1 Ru 130.23(8) . 1_645 ?
C Sc1 Ru 80.25(7) 10_656 1_645 ?
C Sc1 Ru 49.77(8) 9_656 1_645 ?
C Sc1 Ru 130.23(8) 10_556 1_645 ?
C Sc1 Ru 99.75(7) 9_556 1_645 ?
C Sc1 Ru 99.75(7) 2 1_645 ?
C Sc1 Ru 49.77(8) 2_655 1_645 ?
C Sc1 Ru 80.25(7) 1_655 1_645 ?
Ru Sc1 Ru 107.179(9) 1_655 1_645 ?
Ru Sc1 Ru 72.821(9) 1_545 1_645 ?
Ru Sc1 Ru 180.0 . 1_645 ?
C Sc2 C 35.37(17) 2 . ?
C Sc2 C 96.08(8) 2 14_445 ?
C Sc2 C 119.82(7) . 14_445 ?
C Sc2 C 119.82(7) 2 13 ?
C Sc2 C 96.08(8) . 13 ?
C Sc2 C 143.08(14) 14_445 13 ?
C Sc2 C 119.82(7) 2 13_455 ?
C Sc2 C 96.08(8) . 13_455 ?
C Sc2 C 80.18(14) 14_445 13_455 ?
C Sc2 C 88.29(11) 13 13_455 ?
C Sc2 C 96.08(8) 2 14_545 ?
C Sc2 C 119.82(7) . 14_545 ?
C Sc2 C 88.29(11) 14_445 14_545 ?
C Sc2 C 80.18(14) 13 14_545 ?
C Sc2 C 143.08(14) 13_455 14_545 ?
C Sc2 Ru 141.19(3) 2 5_444 ?
C Sc2 Ru 141.19(3) . 5_444 ?
C Sc2 Ru 48.72(7) 14_445 5_444 ?
C Sc2 Ru 98.15(6) 13 5_444 ?
C Sc2 Ru 48.72(7) 13_455 5_444 ?
C Sc2 Ru 98.15(6) 14_545 5_444 ?
C Sc2 Ru 141.19(3) 2 5_544 ?
C Sc2 Ru 141.19(3) . 5_544 ?
C Sc2 Ru 98.15(6) 14_445 5_544 ?
C Sc2 Ru 48.72(7) 13 5_544 ?
C Sc2 Ru 98.15(6) 13_455 5_544 ?
C Sc2 Ru 48.72(7) 14_545 5_544 ?
Ru Sc2 Ru 70.25(2) 5_444 5_544 ?
C Sc2 Sc2 76.58(8) 2 13 ?
C Sc2 Sc2 48.41(6) . 13 ?
C Sc2 Sc2 166.20(6) 14_445 13 ?
C Sc2 Sc2 47.67(7) 13 13 ?
C Sc2 Sc2 93.23(7) 13_455 13 ?
C Sc2 Sc2 103.97(6) 14_545 13 ?
Ru Sc2 Sc2 133.31(2) 5_444 13 ?
Ru Sc2 Sc2 94.769(17) 5_544 13 ?
C Sc2 Sc2 48.41(6) 2 13_445 ?
C Sc2 Sc2 76.58(8) . 13_445 ?
C Sc2 Sc2 47.67(7) 14_445 13_445 ?
C Sc2 Sc2 166.20(6) 13 13_445 ?
C Sc2 Sc2 103.97(6) 13_455 13_445 ?
C Sc2 Sc2 93.23(7) 14_545 13_445 ?
Ru Sc2 Sc2 94.769(17) 5_444 13_445 ?
Ru Sc2 Sc2 133.31(2) 5_544 13_445 ?
Sc2 Sc2 Sc2 123.91(5) 13 13_445 ?
C Sc2 Sc2 76.58(8) 2 13_455 ?
C Sc2 Sc2 48.41(6) . 13_455 ?
C Sc2 Sc2 103.97(6) 14_445 13_455 ?
C Sc2 Sc2 93.23(7) 13 13_455 ?
C Sc2 Sc2 47.67(7) 13_455 13_455 ?
C Sc2 Sc2 166.20(6) 14_545 13_455 ?
Ru Sc2 Sc2 94.769(17) 5_444 13_455 ?
Ru Sc2 Sc2 133.31(2) 5_544 13_455 ?
Sc2 Sc2 Sc2 63.184(18) 13 13_455 ?
Sc2 Sc2 Sc2 90.52(3) 13_445 13_455 ?
C Sc2 Sc2 48.41(6) 2 13_545 ?
C Sc2 Sc2 76.58(8) . 13_545 ?
C Sc2 Sc2 93.23(7) 14_445 13_545 ?
C Sc2 Sc2 103.97(6) 13 13_545 ?
C Sc2 Sc2 166.20(6) 13_455 13_545 ?
C Sc2 Sc2 47.67(7) 14_545 13_545 ?
Ru Sc2 Sc2 133.31(2) 5_444 13_545 ?
Ru Sc2 Sc2 94.769(17) 5_544 13_545 ?
Sc2 Sc2 Sc2 90.52(3) 13 13_545 ?
Sc2 Sc2 Sc2 63.184(18) 13_445 13_545 ?
Sc2 Sc2 Sc2 123.91(5) 13_455 13_545 ?
C Ru C 87.44(17) 9_566 10_556 ?
C Ru C 180.0 9_566 . ?
C Ru C 92.56(17) 10_556 . ?
C Ru C 92.56(17) 9_566 2_565 ?
C Ru C 180.00(10) 10_556 2_565 ?
C Ru C 87.44(17) . 2_565 ?
C Ru Sc1 123.79(6) 9_566 1_455 ?
C Ru Sc1 56.21(6) 10_556 1_455 ?
C Ru Sc1 56.21(6) . 1_455 ?
C Ru Sc1 123.79(6) 2_565 1_455 ?
C Ru Sc1 56.21(6) 9_566 1_565 ?
C Ru Sc1 123.79(6) 10_556 1_565 ?
C Ru Sc1 123.79(6) . 1_565 ?
C Ru Sc1 56.21(6) 2_565 1_565 ?
Sc1 Ru Sc1 180.0 1_455 1_565 ?
C Ru Sc1 56.21(6) 9_566 1_465 ?
C Ru Sc1 123.79(6) 10_556 1_465 ?
C Ru Sc1 123.79(6) . 1_465 ?
C Ru Sc1 56.21(6) 2_565 1_465 ?
Sc1 Ru Sc1 107.179(9) 1_455 1_465 ?
Sc1 Ru Sc1 72.821(9) 1_565 1_465 ?
C Ru Sc1 123.79(6) 9_566 . ?
C Ru Sc1 56.21(6) 10_556 . ?
C Ru Sc1 56.21(6) . . ?
C Ru Sc1 123.79(6) 2_565 . ?
Sc1 Ru Sc1 72.821(9) 1_455 . ?
Sc1 Ru Sc1 107.179(9) 1_565 . ?
Sc1 Ru Sc1 180.0 1_465 . ?
C Ru Sc2 53.76(6) 9_566 5 ?
C Ru Sc2 53.76(6) 10_556 5 ?
C Ru Sc2 126.24(6) . 5 ?
C Ru Sc2 126.24(6) 2_565 5 ?
Sc1 Ru Sc2 109.969(6) 1_455 5 ?
Sc1 Ru Sc2 70.031(6) 1_565 5 ?
Sc1 Ru Sc2 109.969(6) 1_465 5 ?
Sc1 Ru Sc2 70.031(6) . 5 ?
C Ru Sc2 53.76(6) 9_566 5_455 ?
C Ru Sc2 53.76(6) 10_556 5_455 ?
C Ru Sc2 126.24(6) . 5_455 ?
C Ru Sc2 126.24(6) 2_565 5_455 ?
Sc1 Ru Sc2 70.031(6) 1_455 5_455 ?
Sc1 Ru Sc2 109.969(6) 1_565 5_455 ?
Sc1 Ru Sc2 70.031(6) 1_465 5_455 ?
Sc1 Ru Sc2 109.969(6) . 5_455 ?
Sc2 Ru Sc2 70.25(2) 5 5_455 ?
C Ru Sc2 126.24(6) 9_566 13_455 ?
C Ru Sc2 126.24(6) 10_556 13_455 ?
C Ru Sc2 53.76(6) . 13_455 ?
C Ru Sc2 53.76(6) 2_565 13_455 ?
Sc1 Ru Sc2 70.031(6) 1_455 13_455 ?
Sc1 Ru Sc2 109.969(6) 1_565 13_455 ?
Sc1 Ru Sc2 70.031(6) 1_465 13_455 ?
Sc1 Ru Sc2 109.969(6) . 13_455 ?
Sc2 Ru Sc2 180.0 5 13_455 ?
Sc2 Ru Sc2 109.75(2) 5_455 13_455 ?
C Ru Sc2 126.24(6) 9_566 13 ?
C Ru Sc2 126.24(6) 10_556 13 ?
C Ru Sc2 53.76(6) . 13 ?
C Ru Sc2 53.76(6) 2_565 13 ?
Sc1 Ru Sc2 109.969(6) 1_455 13 ?
Sc1 Ru Sc2 70.031(6) 1_565 13 ?
Sc1 Ru Sc2 109.969(6) 1_465 13 ?
Sc1 Ru Sc2 70.031(6) . 13 ?
Sc2 Ru Sc2 109.75(2) 5 13 ?
Sc2 Ru Sc2 180.000(18) 5_455 13 ?
Sc2 Ru Sc2 70.25(2) 13_455 13 ?
C C Ru 133.72(8) 2 . ?
C C Sc2 72.31(8) 2 . ?
Ru C Sc2 153.97(16) . . ?
C C Sc2 130.09(7) 2 13 ?
Ru C Sc2 77.51(10) . 13 ?
Sc2 C Sc2 83.91(8) . 13 ?
C C Sc2 130.09(7) 2 13_455 ?
Ru C Sc2 77.51(10) . 13_455 ?
Sc2 C Sc2 83.91(8) . 13_455 ?
Sc2 C Sc2 88.29(11) 13 13_455 ?
C C Sc1 72.78(8) 2 1_455 ?
Ru C Sc1 74.03(8) . 1_455 ?
Sc2 C Sc1 122.86(10) . 1_455 ?
Sc2 C Sc1 151.54(15) 13 1_455 ?
Sc2 C Sc1 85.56(4) 13_455 1_455 ?
C C Sc1 72.78(8) 2 . ?
Ru C Sc1 74.03(8) . . ?
Sc2 C Sc1 122.86(10) . . ?
Sc2 C Sc1 85.56(4) 13 . ?
Sc2 C Sc1 151.54(15) 13_455 . ?
Sc1 C Sc1 86.73(10) 1_455 . ?

loop_
_geom_bond_atom_site_label_1
_geom_bond_atom_site_label_2
_geom_bond_distance
_geom_bond_site_symmetry_2
_geom_bond_publ_flag
Sc1 C 2.411(2) . ?
Sc1 C 2.411(2) 10_656 ?
Sc1 C 2.411(2) 9_656 ?
Sc1 C 2.411(2) 10_556 ?
Sc1 C 2.411(2) 9_556 ?
Sc1 C 2.411(2) 2 ?
Sc1 C 2.411(2) 2_655 ?
Sc1 C 2.411(2) 1_655 ?
Sc1 Ru 2.7891(2) 1_655 ?
Sc1 Ru 2.7891(2) 1_545 ?
Sc1 Ru 2.7891(2) . ?
Sc1 Ru 2.7891(2) 1_645 ?
Sc2 C 2.349(3) 2 ?
Sc2 C 2.349(3) . ?
Sc2 C 2.377(2) 14_445 ?
Sc2 C 2.377(2) 13 ?
Sc2 C 2.377(2) 13_455 ?
Sc2 C 2.377(2) 14_545 ?
Sc2 Ru 2.8773(7) 5_444 ?
Sc2 Ru 2.8773(7) 5_544 ?
Sc2 Sc2 3.1601(8) 13 ?
Sc2 Sc2 3.1601(8) 13_445 ?
Sc2 Sc2 3.1601(8) 13_455 ?
Sc2 Sc2 3.1601(8) 13_545 ?
Ru C 2.215(3) 9_566 ?
Ru C 2.215(3) 10_556 ?
Ru C 2.215(3) . ?
Ru C 2.215(3) 2_565 ?
Ru Sc1 2.7891(2) 1_455 ?
Ru Sc1 2.7891(2) 1_565 ?
Ru Sc1 2.7891(2) 1_465 ?
Ru Sc2 2.8773(7) 5 ?
Ru Sc2 2.8773(7) 5_455 ?
Ru Sc2 2.8773(7) 13_455 ?
Ru Sc2 2.8773(7) 13 ?
C C 1.428(7) 2 ?
C Sc2 2.377(2) 13 ?
C Sc2 2.377(2) 13_455 ?
C Sc1 2.411(2) 1_455 ?
